data_1100441
loop_
_publ_author_name
'Aurich, Hans G\"unter'
'Biesemeier, Frank'
'Geiger, Michael'
'Harms, Klaus'

_publ_section_title
;
 Bicyclic and Tricyclic Compounds with \b-Amino Alcohol Groups as Chiral
 Ligands in the Enantioselective Reaction of Diethylzinc with Aldehydes
;
_journal_coden_ASTM LIARFV
_journal_issue 2
_journal_name_full 'Liebigs Annalen/Recueil'
_journal_page_first 423
_journal_page_last 434
_journal_paper_doi 10.1002/jlac.199719970222
_journal_volume 1997
_journal_year 1997
_chemical_formula_sum 'C15.32 H28.3 N O3.33'
_space_group_IT_number 169
_symmetry_cell_setting hexagonal
_symmetry_Int_Tables_number 169
_symmetry_space_group_name_Hall 'P 61'
_symmetry_space_group_name_H-M 'P 61'
_cell_angle_alpha 90
_cell_angle_beta 90
_cell_angle_gamma 120
_cell_formula_units_Z 6
_cell_length_a 15.488(1)
_cell_length_b 15.488(1)
_cell_length_c 11.604(1)
_cod_original_formula_sum 'C15.32 H28.3 N1 O3.33'
_cod_database_code 1100441

loop_
_symmetry_equiv_pos_site_id
_symmetry_equiv_pos_as_xyz
1 x,y,z
2 x-y,x,1/6+z
3 -y,x-y,1/3+z
4 -x,-y,1/2+z
5 -x+y,-x,2/3+z
6 y,-x+y,5/6+z

loop_
_atom_site_label
_atom_site_type_symbol
_atom_site_fract_x
_atom_site_fract_y
_atom_site_fract_z
C1 C 0.50129(14) 0.38804(14) -0.1572(2)
H1 H 0.53519(14) 0.40524(14) -0.2340(2)
N1 N 0.48239(12) 0.46843(12) -0.11389(14)
O1 O 0.37522(10) 0.43013(11) -0.13696(14)
C2 C 0.3318(2) 0.3283(2) -0.1063(2)
H2 H 0.2625(2) 0.2898(2) -0.1353(2)
H3 H 0.3311(2) 0.3206(2) -0.0216(2)
C3 C 0.3975(2) 0.29270(15) -0.1631(2)
C4 C 0.4094(2) 0.2191(2) -0.0866(2)
H4 H 0.3458(2) 0.1730(2) -0.0478(2)
H5 H 0.4312(2) 0.1795(2) -0.1325(2)
O2 O 0.48361(12) 0.27948(10) -0.00440(13)
C5 C 0.5588(2) 0.36259(14) -0.0683(2)
H6 H 0.5960(2) 0.42053(14) -0.0152(2)
C6 C 0.3646(2) 0.2566(2) -0.2866(2)
H7 H 0.3587(15) 0.3077(6) -0.3298(5)
H8 H 0.2999(7) 0.1948(8) -0.2852(2)
H9 H 0.4141(8) 0.2441(14) -0.3237(6)
C7 C 0.6316(2) 0.3372(2) -0.1251(2)
H10 H 0.6840(8) 0.3964(4) -0.1642(14)
H11 H 0.5961(3) 0.2838(10) -0.1815(12)
H12 H 0.6617(11) 0.3151(14) -0.0663(3)
C8 C 0.53694(15) 0.56638(14) -0.1745(2)
C9 C 0.64851(15) 0.6028(2) -0.1592(2)
H13 H 0.66133(15) 0.5941(2) -0.0776(2)
H14 H 0.66639(15) 0.5610(2) -0.2069(2)
C10 C 0.7149(2) 0.7119(2) -0.1930(2)
H15 H 0.7064(2) 0.7201(2) -0.2761(2)
H16 H 0.7856(2) 0.7319(2) -0.1795(2)
C11 C 0.6887(2) 0.7793(2) -0.1232(2)
H17 H 0.7025(2) 0.7756(2) -0.0406(2)
H18 H 0.7306(2) 0.8492(2) -0.1489(2)
C12 C 0.5798(2) 0.7476(2) -0.1388(2)
H19 H 0.5684(2) 0.7597(2) -0.2196(2)
H20 H 0.5632(2) 0.7888(2) -0.0885(2)
C13 C 0.5109(2) 0.6375(2) -0.1098(2)
H21 H 0.4415(2) 0.6192(2) -0.1287(2)
H22 H 0.5142(2) 0.6280(2) -0.0259(2)
C14 C 0.5077(2) 0.5624(2) -0.3017(2)
H23 H 0.4341(2) 0.5240(2) -0.3088(2)
H24 H 0.5308(2) 0.6309(2) -0.3298(2)
O3 O 0.54967(15) 0.51755(13) -0.37063(14)
H25 H 0.5312(26) 0.5152(26) -0.4396(37)
O4 O 1.0213(27) 0.9114(27) -0.2598(40)
C15 C 1.0684(57) 1.0075(62) -0.2787(79)
C16 C 0.9680(46) 0.9643(38) -0.2954(77)
C17 C 1.0825(47) 0.9802(48) -0.1765(70)
C18 C 1.0819(69) 1.0509(54) -0.376(11)
C19 C 1.0000(81) 0.9953(71) -0.210(13)
C20 C 1.0596(52) 1.0870(49) -0.2844(96)
C17E* C 0.9802(47) 0.8977(48) -0.34317(700)
C19E* C 0.9953(81) 0.9953(71) -0.37667(1300)
O4A* O 1.1099(27) 1.0213(27) -0.09313(400)
C16A* C 1.0037(46) 0.9680(38) -0.12873(770)
C20E* C 1.0870(52) 1.0274(49) -0.45107(960)
C15A* C 1.0609(57) 1.0684(62) -0.11203(790)
C18A* C 1.0310(69) 1.0819(54) -0.20933(1100)
C20A* C 0.9726(52) 1.0596(49) -0.11773(960)

loop_
_atom_type_symbol
_atom_type_radius_bond
C 0.65
H 0.23
N 0.68
O 0.68
